data_7702808
loop_
_publ_author_name
'Saimiya, Hiromi'
'Sunatsuki, Yukinari'
'Kojima, Masaaki'
'Kashino, Setsuo'
'Kambe, Takashi'
'Hirotsu, Masakazu'
'Akashi, Haruo'
'Nakajima, Kiyohiko'
'Tokii, Tadashi'

_publ_section_title
;
 Antiferromagnetism induced by successive protonation of terminal phenol
 groups of a bis(\m-phenoxide)-bridged dicopper(II,II) complex
;
_journal_coden_ASTM JCSDAA
_journal_issue 19
_journal_name_full 'Journal of the Chemical Society, Dalton Transactions'
_journal_page_first 3737
_journal_page_last 3742
_journal_paper_doi 10.1039/B201741E
_journal_year 2002
_chemical_formula_moiety '[Cu2(L)2]'
_chemical_formula_sum 'C36 H44 Cu2 N4 O4'
_chemical_formula_weight 723.86
_space_group_IT_number 2
_space_group_name_Hall '-P 1'
_space_group_name_H-M_alt 'P -1'
_symmetry_cell_setting triclinic
_symmetry_Int_Tables_number 2
_symmetry_space_group_name_H-M 'P -1'
_cell_angle_alpha 104.337(7)
_cell_angle_beta 102.475(5)
_cell_angle_gamma 87.414(6)
_cell_formula_units_Z 1
_cell_length_a 9.608(1)
_cell_length_b 9.692(2)
_cell_length_c 9.180(1)
_cell_measurement_reflns_used 5376
_cell_measurement_temperature 298.2
_cell_measurement_theta_max 27.5
_cell_measurement_theta_min 3.2
_cell_volume 808.6(2)
_computing_cell_refinement PROCESS-AUTO
_computing_data_collection PROCESS-AUTO
_computing_data_reduction 'teXsan Ver. 1.10'
_computing_publication_material 'teXsan Ver. 1.10'
_computing_structure_refinement 'teXsan Ver. 1.10'
_computing_structure_solution SIR92
_diffrn_measured_fraction_theta_full 0.9519
_diffrn_measured_fraction_theta_max 0.9519
_diffrn_measurement_device_type 'Rigaku RAXIS-RAPID Imaging Plate'
_diffrn_measurement_method w
_diffrn_radiation_monochromator graphite
_diffrn_radiation_type 'Mo K a'
_diffrn_radiation_wavelength 0.7107
_diffrn_reflns_av_R_equivalents 0.030
_diffrn_reflns_limit_h_max 12
_diffrn_reflns_limit_h_min -12
_diffrn_reflns_limit_k_max 12
_diffrn_reflns_limit_k_min -12
_diffrn_reflns_limit_l_max 11
_diffrn_reflns_limit_l_min -11
_diffrn_reflns_number 4699
_diffrn_reflns_theta_full 27.48
_diffrn_reflns_theta_max 27.48
_exptl_absorpt_coefficient_mu 1.362
_exptl_absorpt_correction_T_max 0.767
_exptl_absorpt_correction_T_min 0.669
_exptl_absorpt_correction_type integration
_exptl_absorpt_process_details '(Higashi, 1999)'
_exptl_crystal_colour green
_exptl_crystal_density_diffrn 1.486
_exptl_crystal_density_method 'not measured'
_exptl_crystal_description prism
_exptl_crystal_size_max 0.400
_exptl_crystal_size_mid 0.300
_exptl_crystal_size_min 0.200
_refine_diff_density_max 0.86
_refine_diff_density_min -0.58
_refine_ls_extinction_method none
_refine_ls_goodness_of_fit_ref 2.644
_refine_ls_hydrogen_treatment noref
_refine_ls_number_parameters 208
_refine_ls_number_reflns 3110
_refine_ls_R_factor_gt 0.0582
_refine_ls_shift/su_max 0.0002
_refine_ls_structure_factor_coef F
_refine_ls_weighting_details 'w = 1/[ s^2^(Fo) + 0.00063&#x00A6;Fo&#x00A6;^2^]'
_refine_ls_weighting_scheme calc
_refine_ls_wR_factor_ref 0.0849
_reflns_number_gt 3110
_reflns_number_total 3521
_reflns_threshold_expression 'F^2^>2.0 s(F^2^)'
_cod_data_source_file b201741e.txt
_cod_data_source_block compound2
_cod_original_sg_symbol_H-M P-1
_cod_original_formula_sum 'C36 H44 Cu2 N4 O4 '
_cod_database_code 7702808

loop_
_symmetry_equiv_pos_as_xyz
x,y,z
-x,-y,-z

loop_
_atom_site_label
_atom_site_type_symbol
_atom_site_fract_x
_atom_site_fract_y
_atom_site_fract_z
_atom_site_U_iso_or_equiv
_atom_site_adp_type
_atom_site_occupancy
_atom_site_calc_flag
Cu(1) Cu 0.16881(5) 0.49241(5) 0.05462(5) 0.0333(1) Uani 1.00 d
O(1) O -0.0289(3) 0.3705(3) 0.0163(3) 0.0390(7) Uani 1.00 d
O(2) O 0.2460(4) 0.4468(3) -0.1292(4) 0.0491(9) Uani 1.00 d
N(1) N 0.2889(4) 0.3393(4) 0.1442(4) 0.0384(9) Uani 1.00 d
N(2) N 0.1968(4) 0.6069(4) 0.2850(4) 0.0438(9) Uani 1.00 d
C(1) C -0.0430(4) 0.2754(4) 0.0950(4) 0.0358(9) Uani 1.00 d
C(2) C -0.1714(5) 0.2507(5) 0.1323(6) 0.046(1) Uani 1.00 d
C(3) C -0.1817(5) 0.1521(5) 0.2154(6) 0.052(1) Uani 1.00 d
C(4) C -0.0639(6) 0.0726(5) 0.2618(6) 0.057(1) Uani 1.00 d
C(5) C 0.0619(5) 0.0940(5) 0.2239(6) 0.049(1) Uani 1.00 d
C(6) C 0.0766(5) 0.1917(4) 0.1403(5) 0.039(1) Uani 1.00 d
C(7) C 0.2119(5) 0.2005(4) 0.0885(5) 0.042(1) Uani 1.00 d
C(8) C 0.3125(5) 0.3312(5) -0.1787(5) 0.045(1) Uani 1.00 d
C(9) C 0.2931(5) 0.2673(6) -0.3395(5) 0.056(1) Uani 1.00 d
C(10) C 0.3600(6) 0.1402(6) -0.3927(6) 0.063(2) Uani 1.00 d
C(11) C 0.4497(6) 0.0750(6) -0.2946(7) 0.063(2) Uani 1.00 d
C(12) C 0.4743(5) 0.1351(5) -0.1370(6) 0.052(1) Uani 1.00 d
C(13) C 0.4060(4) 0.2618(5) -0.0791(5) 0.043(1) Uani 1.00 d
C(14) C 0.4283(4) 0.3250(5) 0.0912(5) 0.046(1) Uani 1.00 d
C(15) C 0.3195(5) 0.3882(5) 0.3133(5) 0.050(1) Uani 1.00 d
C(16) C 0.3271(6) 0.5441(7) 0.3639(7) 0.069(2) Uani 1.00 d
C(17) C 0.0719(7) 0.5979(9) 0.3525(7) 0.084(2) Uani 1.00 d
C(18) C 0.236(1) 0.7525(7) 0.3032(8) 0.106(3) Uani 1.00 d
H(1) H -0.2535 0.3027 0.0999 0.0553 Uiso 1.00 calc
H(2) H -0.2699 0.1385 0.2411 0.0625 Uiso 1.00 calc
H(3) H -0.0707 0.0047 0.3189 0.0683 Uiso 1.00 calc
H(4) H 0.1424 0.0398 0.2560 0.0591 Uiso 1.00 calc
H(5) H 0.1900 0.1788 -0.0207 0.0504 Uiso 1.00 calc
H(6) H 0.2745 0.1307 0.1222 0.0504 Uiso 1.00 calc
H(7) H 0.2337 0.3121 -0.4110 0.0666 Uiso 1.00 calc
H(8) H 0.3427 0.0979 -0.5001 0.0756 Uiso 1.00 calc
H(9) H 0.4952 -0.0111 -0.3334 0.0752 Uiso 1.00 calc
H(10) H 0.5376 0.0904 -0.0682 0.0624 Uiso 1.00 calc
H(11) H 0.4710 0.4166 0.1149 0.0549 Uiso 1.00 calc
H(12) H 0.4897 0.2651 0.1437 0.0549 Uiso 1.00 calc
H(13) H 0.2459 0.3551 0.3509 0.0596 Uiso 1.00 calc
H(14) H 0.4081 0.3501 0.3539 0.0596 Uiso 1.00 calc
H(15) H 0.4088 0.5770 0.3395 0.0834 Uiso 1.00 calc
H(16) H 0.3340 0.5725 0.4720 0.0834 Uiso 1.00 calc
H(17) H 0.0923 0.6471 0.4581 0.1002 Uiso 1.00 calc
H(18) H -0.0081 0.6399 0.2994 0.1002 Uiso 1.00 calc
H(19) H 0.0512 0.5008 0.3434 0.1002 Uiso 1.00 calc
H(20) H 0.2632 0.7976 0.4096 0.1275 Uiso 1.00 calc
H(21) H 0.3132 0.7555 0.2548 0.1275 Uiso 1.00 calc
H(22) H 0.1566 0.8008 0.2573 0.1275 Uiso 1.00 calc

loop_
_atom_site_aniso_label
_atom_site_aniso_U_11
_atom_site_aniso_U_22
_atom_site_aniso_U_33
_atom_site_aniso_U_12
_atom_site_aniso_U_13
_atom_site_aniso_U_23
Cu(1) 0.0286(3) 0.0378(3) 0.0350(3) 0.0013(2) 0.0044(2) 0.0140(2)
O(1) 0.030(1) 0.043(1) 0.048(2) -0.002(1) 0.005(1) 0.022(1)
O(2) 0.054(2) 0.054(2) 0.047(2) 0.014(1) 0.022(2) 0.020(1)
N(1) 0.034(2) 0.048(2) 0.035(2) 0.005(1) 0.005(1) 0.015(1)
N(2) 0.045(2) 0.041(2) 0.040(2) -0.004(1) 0.004(2) 0.004(1)
C(1) 0.038(2) 0.030(2) 0.039(2) -0.004(1) 0.006(2) 0.008(1)
C(2) 0.039(2) 0.043(2) 0.060(3) -0.003(2) 0.011(2) 0.017(2)
C(3) 0.051(3) 0.049(2) 0.060(3) -0.010(2) 0.015(2) 0.016(2)
C(4) 0.067(3) 0.051(3) 0.060(3) -0.010(2) 0.009(2) 0.030(2)
C(5) 0.054(3) 0.043(2) 0.055(3) 0.005(2) 0.008(2) 0.022(2)
C(6) 0.041(2) 0.036(2) 0.041(2) 0.002(2) 0.009(2) 0.012(2)
C(7) 0.039(2) 0.045(2) 0.044(2) 0.005(2) 0.009(2) 0.015(2)
C(8) 0.037(2) 0.057(2) 0.046(2) 0.003(2) 0.018(2) 0.015(2)
C(9) 0.048(3) 0.080(3) 0.042(2) 0.005(2) 0.016(2) 0.016(2)
C(10) 0.060(3) 0.080(4) 0.047(3) -0.007(3) 0.026(2) 0.000(2)
C(11) 0.060(3) 0.057(3) 0.073(4) 0.001(2) 0.036(3) 0.001(2)
C(12) 0.045(2) 0.050(2) 0.070(3) 0.008(2) 0.028(2) 0.018(2)
C(13) 0.031(2) 0.049(2) 0.051(2) 0.002(2) 0.014(2) 0.012(2)
C(14) 0.028(2) 0.062(3) 0.048(2) 0.005(2) 0.005(2) 0.019(2)
C(15) 0.048(3) 0.066(3) 0.035(2) 0.010(2) 0.003(2) 0.017(2)
C(16) 0.059(3) 0.083(4) 0.058(3) -0.006(3) 0.002(3) 0.011(3)
C(17) 0.063(4) 0.118(5) 0.057(3) -0.014(3) 0.018(3) -0.009(3)
C(18) 0.182(9) 0.068(4) 0.069(4) -0.054(5) 0.034(5) 0.000(3)

loop_
_atom_type_symbol
_atom_type_description
_atom_type_scat_dispersion_real
_atom_type_scat_dispersion_imag
_atom_type_scat_source
C C 0.003 0.002
;
International Tables for Crystallography
(1992, Vol. C, Tables 4.2.6.8 and 6.1.1.1)
;
H H 0.000 0.000
;
International Tables for Crystallography
(1992, Vol. C, Table 6.1.1.2)
;
N N 0.006 0.003
;
International Tables for Crystallography
(1992, Vol. C, Tables 4.2.6.8 and 6.1.1.1)
;
O O 0.011 0.006
;
International Tables for Crystallography
(1992, Vol. C, Tables 4.2.6.8 and 6.1.1.1)
;
Cu Cu 0.320 1.265
;
International Tables for Crystallography
(1992, Vol. C, Tables 4.2.6.8 and 6.1.1.1)
;

loop_
_geom_angle_atom_site_label_1
_geom_angle_atom_site_label_2
_geom_angle_atom_site_label_3
_geom_angle
_geom_angle_site_symmetry_1
_geom_angle_site_symmetry_2
_geom_angle_site_symmetry_3
_geom_angle_publ_flag
O(1) Cu(1) O(1) 80.3(1) . 1_555 2_565 yes
O(1) Cu(1) O(2) 110.1(1) . 1_555 1_555 yes
O(1) Cu(1) N(1) 91.6(1) . 1_555 1_555 yes
O(1) Cu(1) N(2) 103.4(1) . 1_555 1_555 yes
O(1) Cu(1) O(2) 94.8(1) 2_565 1_555 1_555 yes
O(1) Cu(1) N(1) 170.5(1) 2_565 1_555 1_555 yes
O(1) Cu(1) N(2) 92.5(1) 2_565 1_555 1_555 yes
O(2) Cu(1) N(1) 92.7(1) . 1_555 1_555 yes
O(2) Cu(1) N(2) 146.4(2) . 1_555 1_555 yes
N(1) Cu(1) N(2) 84.4(1) . 1_555 1_555 yes
Cu(1) O(1) Cu(1) 99.7(1) . 1_555 2_565 yes
Cu(1) O(1) C(1) 123.0(2) . 1_555 1_555 yes
Cu(1) O(1) C(1) 129.3(3) 2_565 1_555 1_555 yes
Cu(1) O(2) C(8) 126.1(3) . 1_555 1_555 yes
Cu(1) N(1) C(7) 110.0(2) . 1_555 1_555 yes
Cu(1) N(1) C(14) 108.5(3) . 1_555 1_555 yes
Cu(1) N(1) C(15) 108.2(3) . 1_555 1_555 yes
C(7) N(1) C(14) 109.4(3) . 1_555 1_555 yes
C(7) N(1) C(15) 112.1(4) . 1_555 1_555 yes
C(14) N(1) C(15) 108.6(3) . 1_555 1_555 yes
Cu(1) N(2) C(16) 104.0(3) . 1_555 1_555 yes
Cu(1) N(2) C(17) 113.1(3) . 1_555 1_555 yes
Cu(1) N(2) C(18) 111.2(4) . 1_555 1_555 yes
C(16) N(2) C(17) 112.5(5) . 1_555 1_555 yes
C(16) N(2) C(18) 104.4(5) . 1_555 1_555 yes
C(17) N(2) C(18) 111.1(5) . 1_555 1_555 yes
O(1) C(1) C(2) 123.0(4) . 1_555 1_555 yes
O(1) C(1) C(6) 119.2(4) . 1_555 1_555 yes
C(2) C(1) C(6) 117.8(4) . 1_555 1_555 yes
C(1) C(2) C(3) 121.4(4) . 1_555 1_555 yes
C(2) C(3) C(4) 120.4(4) . 1_555 1_555 yes
C(3) C(4) C(5) 118.8(4) . 1_555 1_555 yes
C(4) C(5) C(6) 122.5(4) . 1_555 1_555 yes
C(1) C(6) C(5) 119.0(4) . 1_555 1_555 yes
C(1) C(6) C(7) 120.6(4) . 1_555 1_555 yes
C(5) C(6) C(7) 120.3(4) . 1_555 1_555 yes
N(1) C(7) C(6) 116.8(3) . 1_555 1_555 yes
O(2) C(8) C(9) 120.7(4) . 1_555 1_555 yes
O(2) C(8) C(13) 122.7(4) . 1_555 1_555 yes
C(9) C(8) C(13) 116.7(4) . 1_555 1_555 yes
C(8) C(9) C(10) 120.8(5) . 1_555 1_555 yes
C(9) C(10) C(11) 121.6(5) . 1_555 1_555 yes
C(10) C(11) C(12) 119.6(4) . 1_555 1_555 yes
C(11) C(12) C(13) 120.3(5) . 1_555 1_555 yes
C(8) C(13) C(12) 121.1(4) . 1_555 1_555 yes
C(8) C(13) C(14) 118.3(4) . 1_555 1_555 yes
C(12) C(13) C(14) 120.6(4) . 1_555 1_555 yes
N(1) C(14) C(13) 111.3(3) . 1_555 1_555 yes
N(1) C(15) C(16) 111.5(4) . 1_555 1_555 yes
N(2) C(16) C(15) 109.9(4) . 1_555 1_555 yes

loop_
_geom_bond_atom_site_label_1
_geom_bond_atom_site_label_2
_geom_bond_distance
_geom_bond_site_symmetry_2
_geom_bond_publ_flag
Cu(1) O(1) 2.199(3) . yes
Cu(1) O(1) 1.971(3) 2_565 yes
Cu(1) O(2) 1.932(3) . yes
Cu(1) N(1) 2.062(3) . yes
Cu(1) N(2) 2.096(3) . yes
O(1) C(1) 1.331(5) . yes
O(2) C(8) 1.296(5) . yes
N(1) C(7) 1.485(6) . yes
N(1) C(14) 1.509(5) . yes
N(1) C(15) 1.474(5) . yes
N(2) C(16) 1.490(7) . yes
N(2) C(17) 1.480(7) . yes
N(2) C(18) 1.437(7) . yes
C(1) C(2) 1.396(6) . yes
C(1) C(6) 1.424(5) . yes
C(2) C(3) 1.380(6) . yes
C(3) C(4) 1.390(7) . yes
C(4) C(5) 1.365(7) . yes
C(5) C(6) 1.387(6) . yes
C(6) C(7) 1.490(6) . yes
C(8) C(9) 1.426(7) . yes
C(8) C(13) 1.410(6) . yes
C(9) C(10) 1.392(7) . yes
C(10) C(11) 1.360(8) . yes
C(11) C(12) 1.391(8) . yes
C(12) C(13) 1.406(6) . yes
C(13) C(14) 1.503(6) . yes
C(15) C(16) 1.467(8) . yes

loop_
_geom_contact_atom_site_label_1
_geom_contact_atom_site_label_2
_geom_contact_distance
_geom_contact_site_symmetry_2
C(11) C(18) 3.544(10) 2_665

loop_
_geom_torsion_atom_site_label_1
_geom_torsion_atom_site_label_2
_geom_torsion_atom_site_label_3
_geom_torsion_atom_site_label_4
_geom_torsion
_geom_torsion_site_symmetry_1
_geom_torsion_site_symmetry_2
_geom_torsion_site_symmetry_3
_geom_torsion_site_symmetry_4
_geom_torsion_publ_flag
Cu(1) O(1) Cu(1) O(1) 0.0 1_555 1_555 2_565 2_565 yes
Cu(1) O(1) Cu(1) O(2) -109.6(1) 1_555 1_555 2_565 2_565 yes
Cu(1) O(1) Cu(1) N(2) 103.2(1) 1_555 1_555 2_565 2_565 yes
Cu(1) O(1) C(1) C(2) 146.9(3) 1_555 1_555 1_555 1_555 yes
Cu(1) O(1) C(1) C(6) -34.8(5) 1_555 1_555 1_555 1_555 yes
Cu(1) O(1) Cu(1) O(1) 0.0 1_555 2_565 2_565 1_555 yes
Cu(1) O(1) Cu(1) O(2) 91.6(1) 1_555 2_565 2_565 2_565 yes
Cu(1) O(1) Cu(1) N(1) -175.0(1) 1_555 2_565 2_565 2_565 yes
Cu(1) O(1) Cu(1) N(2) -90.3(1) 1_555 2_565 2_565 2_565 yes
Cu(1) O(1) C(1) C(2) -4.8(6) 1_555 2_565 2_565 2_565 yes
Cu(1) O(1) C(1) C(6) 176.9(3) 1_555 2_565 2_565 2_565 yes
Cu(1) O(2) C(8) C(9) 142.9(4) 1_555 1_555 1_555 1_555 yes
Cu(1) O(2) C(8) C(13) -36.7(6) 1_555 1_555 1_555 1_555 yes
Cu(1) N(1) C(7) C(6) -65.5(4) 1_555 1_555 1_555 1_555 yes
Cu(1) N(1) C(14) C(13) -68.1(4) 1_555 1_555 1_555 1_555 yes
Cu(1) N(1) C(15) C(16) -30.1(5) 1_555 1_555 1_555 1_555 yes
Cu(1) N(2) C(16) C(15) -45.2(5) 1_555 1_555 1_555 1_555 yes
O(1) Cu(1) O(1) Cu(1) 0.0 1_555 1_555 2_565 2_565 yes
O(1) Cu(1) O(1) C(1) -148.5(4) 1_555 1_555 2_565 2_565 yes
O(1) Cu(1) O(2) C(8) -75.6(4) 1_555 1_555 1_555 1_555 yes
O(1) Cu(1) N(2) C(16) 112.7(3) 1_555 1_555 1_555 1_555 yes
O(1) Cu(1) N(2) C(17) -9.6(4) 1_555 1_555 1_555 1_555 yes
O(1) Cu(1) N(2) C(18) -135.5(5) 1_555 1_555 1_555 1_555 yes
O(1) Cu(1) O(1) Cu(1) 0.0 1_555 2_565 2_565 1_555 yes
O(1) Cu(1) O(1) C(1) 151.2(4) 1_555 2_565 2_565 2_565 yes
O(1) Cu(1) O(2) C(8) 157.0(4) 1_555 2_565 2_565 2_565 yes
O(1) Cu(1) N(1) C(7) -54.5(8) 1_555 2_565 2_565 2_565 yes
O(1) Cu(1) N(1) C(14) -174.1(7) 1_555 2_565 2_565 2_565 yes
O(1) Cu(1) N(1) C(15) 68.3(8) 1_555 2_565 2_565 2_565 yes
O(1) Cu(1) N(2) C(16) 166.6(3) 1_555 2_565 2_565 2_565 yes
O(1) Cu(1) N(2) C(17) -71.1(4) 1_555 2_565 2_565 2_565 yes
O(1) Cu(1) N(2) C(18) 54.8(5) 1_555 2_565 2_565 2_565 yes
O(1) C(1) C(2) C(3) -179.4(4) 1_555 1_555 1_555 1_555 yes
O(1) C(1) C(6) C(5) 179.2(4) 1_555 1_555 1_555 1_555 yes
O(1) C(1) C(6) C(7) -5.5(6) 1_555 1_555 1_555 1_555 yes
O(2) Cu(1) O(1) C(1) 117.3(3) 1_555 1_555 1_555 1_555 yes
O(2) Cu(1) O(1) C(1) -38.9(3) 1_555 1_555 2_565 2_565 yes
O(2) Cu(1) N(1) C(7) -87.5(3) 1_555 1_555 1_555 1_555 yes
O(2) Cu(1) N(1) C(14) 32.1(3) 1_555 1_555 1_555 1_555 yes
O(2) Cu(1) N(1) C(15) 149.7(3) 1_555 1_555 1_555 1_555 yes
O(2) Cu(1) N(2) C(16) -64.2(4) 1_555 1_555 1_555 1_555 yes
O(2) Cu(1) N(2) C(17) 173.5(4) 1_555 1_555 1_555 1_555 yes
O(2) Cu(1) N(2) C(18) 47.6(6) 1_555 1_555 1_555 1_555 yes
O(2) C(8) C(9) C(10) -177.5(5) 1_555 1_555 1_555 1_555 yes
O(2) C(8) C(13) C(12) 178.8(4) 1_555 1_555 1_555 1_555 yes
O(2) C(8) C(13) C(14) 0.2(6) 1_555 1_555 1_555 1_555 yes
N(1) Cu(1) O(1) C(1) 23.8(3) 1_555 1_555 1_555 1_555 yes
N(1) Cu(1) O(2) C(8) 17.2(4) 1_555 1_555 1_555 1_555 yes
N(1) Cu(1) N(2) C(16) 22.4(3) 1_555 1_555 1_555 1_555 yes
N(1) Cu(1) N(2) C(17) -99.9(4) 1_555 1_555 1_555 1_555 yes
N(1) Cu(1) N(2) C(18) 134.2(5) 1_555 1_555 1_555 1_555 yes
N(1) C(7) C(6) C(1) 64.5(5) 1_555 1_555 1_555 1_555 yes
N(1) C(7) C(6) C(5) -120.3(4) 1_555 1_555 1_555 1_555 yes
N(1) C(14) C(13) C(8) 57.0(5) 1_555 1_555 1_555 1_555 yes
N(1) C(14) C(13) C(12) -121.7(4) 1_555 1_555 1_555 1_555 yes
N(1) C(15) C(16) N(2) 52.1(6) 1_555 1_555 1_555 1_555 yes
N(2) Cu(1) O(1) C(1) -60.9(3) 1_555 1_555 1_555 1_555 yes
N(2) Cu(1) O(1) C(1) 108.3(3) 1_555 1_555 2_565 2_565 yes
N(2) Cu(1) O(2) C(8) 101.2(4) 1_555 1_555 1_555 1_555 yes
N(2) Cu(1) N(1) C(7) 126.1(3) 1_555 1_555 1_555 1_555 yes
N(2) Cu(1) N(1) C(14) -114.3(3) 1_555 1_555 1_555 1_555 yes
N(2) Cu(1) N(1) C(15) 3.3(3) 1_555 1_555 1_555 1_555 yes
C(1) C(2) C(3) C(4) -1.2(8) 1_555 1_555 1_555 1_555 yes
C(1) C(6) C(5) C(4) 1.4(7) 1_555 1_555 1_555 1_555 yes
C(2) C(1) C(6) C(5) -2.4(6) 1_555 1_555 1_555 1_555 yes
C(2) C(1) C(6) C(7) 172.8(4) 1_555 1_555 1_555 1_555 yes
C(2) C(3) C(4) C(5) 0.1(8) 1_555 1_555 1_555 1_555 yes
C(3) C(2) C(1) C(6) 2.4(6) 1_555 1_555 1_555 1_555 yes
C(3) C(4) C(5) C(6) -0.2(8) 1_555 1_555 1_555 1_555 yes
C(4) C(5) C(6) C(7) -173.9(5) 1_555 1_555 1_555 1_555 yes
C(6) C(7) N(1) C(14) 175.4(3) 1_555 1_555 1_555 1_555 yes
C(6) C(7) N(1) C(15) 55.0(5) 1_555 1_555 1_555 1_555 yes
C(7) N(1) C(14) C(13) 51.9(4) 1_555 1_555 1_555 1_555 yes
C(7) N(1) C(15) C(16) -151.5(4) 1_555 1_555 1_555 1_555 yes
C(8) C(9) C(10) C(11) -2.2(8) 1_555 1_555 1_555 1_555 yes
C(8) C(13) C(12) C(11) -0.6(7) 1_555 1_555 1_555 1_555 yes
C(9) C(8) C(13) C(12) -0.8(7) 1_555 1_555 1_555 1_555 yes
C(9) C(8) C(13) C(14) -179.4(4) 1_555 1_555 1_555 1_555 yes
C(9) C(10) C(11) C(12) 0.8(8) 1_555 1_555 1_555 1_555 yes
C(10) C(9) C(8) C(13) 2.2(7) 1_555 1_555 1_555 1_555 yes
C(10) C(11) C(12) C(13) 0.6(8) 1_555 1_555 1_555 1_555 yes
C(11) C(12) C(13) C(14) 178.0(4) 1_555 1_555 1_555 1_555 yes
C(13) C(14) N(1) C(15) 174.5(4) 1_555 1_555 1_555 1_555 yes
C(14) N(1) C(15) C(16) 87.5(5) 1_555 1_555 1_555 1_555 yes
C(15) C(16) N(2) C(17) 77.5(5) 1_555 1_555 1_555 1_555 yes
C(15) C(16) N(2) C(18) -161.9(5) 1_555 1_555 1_555 1_555 yes

loop_
_cod_changelog_entry_id
_cod_changelog_entry_author
_cod_changelog_entry_date
_cod_changelog_entry_text
1 'Vaitkus, Antanas' 2022-05-06T23:00:00+03:00 'Updated bibliographic information.'
